data_1561126
loop_
_publ_author_name
'Yan, Juan-zhi'
'Lu, Li-ping'
'Zhu, Miao-li'
'Feng, Si-si'

_publ_section_title
;
 Self-assembly of novel manganese (II) compounds based on
 bifunctional-group ligands: Synthesis, structures, and magnetic
 properties
;
_journal_name_full 'Journal of Solid State Chemistry'
_journal_page_first 351
_journal_page_last 359
_journal_paper_doi 10.1016/j.jssc.2018.03.035
_journal_volume 262
_journal_year 2018
_chemical_formula_moiety 'C17 H26 Mn2 N6 O15'
_chemical_formula_sum 'C17 H26 Mn2 N6 O15'
_chemical_formula_weight 664.32
_space_group_crystal_system triclinic
_space_group_IT_number 2
_space_group_name_Hall '-P 1'
_space_group_name_H-M_alt 'P -1'
_atom_sites_solution_hydrogens mixed
_cell_angle_alpha 85.4060(10)
_cell_angle_beta 89.3700(10)
_cell_angle_gamma 75.1670(10)
_cell_formula_units_Z 2
_cell_length_a 9.6963(2)
_cell_length_b 11.6117(3)
_cell_length_c 11.6365(3)
_cell_measurement_reflns_used 9952
_cell_measurement_temperature 296(2)
_cell_measurement_theta_max 44.14
_cell_measurement_theta_min 3.09
_cell_volume 1262.37(5)
_computing_cell_refinement 'Bruker SAINT'
_computing_data_collection 'Bruker APEX2'
_computing_data_reduction 'Bruker SAINT'
_computing_molecular_graphics 'Bruker SHELXTL'
_computing_publication_material 'Bruker SHELXTL'
_computing_structure_refinement 'SHELXL-2016/6 (Sheldrick, 2016)'
_computing_structure_solution 'SHELXS-97 (Sheldrick 2008)'
_diffrn_ambient_temperature 296(2)
_diffrn_measured_fraction_theta_full 0.995
_diffrn_measured_fraction_theta_max 0.996
_diffrn_measurement_device_type 'Bruker APEX-II CCD'
_diffrn_measurement_method '\f and \w scans'
_diffrn_radiation_type MoK\a
_diffrn_radiation_wavelength 0.71073
_diffrn_reflns_av_R_equivalents 0.0376
_diffrn_reflns_av_unetI/netI 0.0489
_diffrn_reflns_Laue_measured_fraction_full 0.995
_diffrn_reflns_Laue_measured_fraction_max 0.996
_diffrn_reflns_limit_h_max 19
_diffrn_reflns_limit_h_min -19
_diffrn_reflns_limit_k_max 22
_diffrn_reflns_limit_k_min -22
_diffrn_reflns_limit_l_max 22
_diffrn_reflns_limit_l_min -22
_diffrn_reflns_number 55399
_diffrn_reflns_point_group_measured_fraction_full 0.995
_diffrn_reflns_point_group_measured_fraction_max 0.996
_diffrn_reflns_theta_full 25.242
_diffrn_reflns_theta_max 44.288
_diffrn_reflns_theta_min 2.943
_exptl_absorpt_coefficient_mu 1.086
_exptl_crystal_colour colourless
_exptl_crystal_density_diffrn 1.748
_exptl_crystal_description block
_exptl_crystal_F_000 680
_exptl_crystal_size_max 0.250
_exptl_crystal_size_mid 0.200
_exptl_crystal_size_min 0.100
_refine_diff_density_max 0.899
_refine_diff_density_min -0.732
_refine_diff_density_rms 0.090
_refine_ls_extinction_coef .
_refine_ls_extinction_method none
_refine_ls_goodness_of_fit_ref 1.002
_refine_ls_hydrogen_treatment constr
_refine_ls_matrix_type full
_refine_ls_number_parameters 361
_refine_ls_number_reflns 19958
_refine_ls_number_restraints 0
_refine_ls_restrained_S_all 1.002
_refine_ls_R_factor_all 0.0714
_refine_ls_R_factor_gt 0.0420
_refine_ls_shift/su_max 0.002
_refine_ls_shift/su_mean 0.000
_refine_ls_structure_factor_coef Fsqd
_refine_ls_weighting_details 'w=1/[\s^2^(Fo^2^)+(0.0500P)^2^+0.2305P] where P=(Fo^2^+2Fc^2^)/3'
_refine_ls_weighting_scheme calc
_refine_ls_wR_factor_gt 0.0943
_refine_ls_wR_factor_ref 0.1047
_reflns_Friedel_coverage 0.000
_reflns_Friedel_fraction_full .
_reflns_Friedel_fraction_max .
_reflns_number_gt 14368
_reflns_number_total 19958
_reflns_threshold_expression 'I > 2\s(I)'
_cod_data_source_file Complex3.cif
_cod_data_source_block Complex3
_cod_database_code 1561126
_shelx_space_group_comment
;
The symmetry employed for this shelxl refinement is uniquely defined
by the following loop, which should always be used as a source of
symmetry information in preference to the above space-group names.
They are only intended as comments.
;
_shelx_estimated_absorpt_t_min 0.773
_shelx_estimated_absorpt_t_max 0.899

loop_
_space_group_symop_operation_xyz
'x, y, z'
'-x, -y, -z'

loop_
_atom_site_label
_atom_site_type_symbol
_atom_site_fract_x
_atom_site_fract_y
_atom_site_fract_z
_atom_site_U_iso_or_equiv
_atom_site_adp_type
_atom_site_occupancy
_atom_site_site_symmetry_order
_atom_site_calc_flag
_atom_site_refinement_flags_posn
_atom_site_refinement_flags_adp
_atom_site_refinement_flags_occupancy
_atom_site_disorder_assembly
_atom_site_disorder_group
Mn1 Mn 0.76052(2) 0.18170(2) 0.30089(2) 0.01387(3) Uani 1 1 d . . . . .
Mn2 Mn 0.49154(2) 0.51957(2) 0.75384(2) 0.01231(3) Uani 1 1 d . . . . .
C1 C 0.77137(8) 0.40644(8) 0.42060(7) 0.01283(12) Uani 1 1 d . . . . .
C2 C 0.88859(8) 0.45257(7) 0.46829(7) 0.01164(11) Uani 1 1 d . . . . .
C3 C 0.86213(8) 0.54492(7) 0.54219(7) 0.01236(11) Uani 1 1 d . . . . .
C4 C 0.71681(8) 0.59299(8) 0.59206(8) 0.01488(13) Uani 1 1 d . . . . .
C5 C 0.97461(8) 0.59078(8) 0.57361(7) 0.01322(12) Uani 1 1 d . . . . .
H5 H 0.957836 0.651469 0.623503 0.016 Uiso 1 1 calc R U . . .
C6 C 0.70299(8) 0.57509(8) -0.07536(7) 0.01369(12) Uani 1 1 d . . . . .
C7 C 0.85436(8) 0.53827(8) -0.02952(7) 0.01251(12) Uani 1 1 d . . . . .
C8 C 0.90254(8) 0.44523(7) 0.05643(7) 0.01242(11) Uani 1 1 d . . . . .
C9 C 1.04735(8) 0.40783(8) 0.08453(7) 0.01413(12) Uani 1 1 d . . . . .
H9 H 1.078953 0.345622 0.141160 0.017 Uiso 1 1 calc R U . . .
C10 C 0.79891(9) 0.39100(8) 0.12451(7) 0.01458(13) Uani 1 1 d . . . . .
C11 C 0.55583(15) 0.27274(11) -0.35400(10) 0.0286(2) Uani 1 1 d . . . . .
H11 H 0.560567 0.316752 -0.423638 0.034 Uiso 1 1 calc R U . . .
C12 C 0.53125(13) 0.23113(10) -0.17703(9) 0.02440(18) Uani 1 1 d . . . . .
H12 H 0.516069 0.235955 -0.098311 0.029 Uiso 1 1 calc R U . . .
C13 C 0.56974(13) 0.00843(10) -0.18277(12) 0.0294(2) Uani 1 1 d . . . . .
H13C H 0.505603 -0.025759 -0.224242 0.035 Uiso 1 1 calc R U . . .
H13D H 0.540436 0.009670 -0.102811 0.035 Uiso 1 1 calc R U . . .
C14 C 0.72008(13) -0.07093(10) -0.18902(10) 0.0274(2) Uani 1 1 d . . . . .
H14C H 0.721153 -0.149557 -0.153298 0.033 Uiso 1 1 calc R U . . .
H14D H 0.744176 -0.079756 -0.269524 0.033 Uiso 1 1 calc R U . . .
C15 C 0.83492(14) -0.02699(13) -0.13215(10) 0.0313(2) Uani 1 1 d . . . . .
H15C H 0.926712 -0.082887 -0.142123 0.038 Uiso 1 1 calc R U . . .
H15D H 0.838455 0.049600 -0.170258 0.038 Uiso 1 1 calc R U . . .
C16 C 0.79388(14) 0.08291(11) 0.04843(10) 0.0273(2) Uani 1 1 d . . . . .
H16 H 0.793180 0.158640 0.015253 0.033 Uiso 1 1 calc R U . . .
C17 C 0.78792(16) -0.06318(11) 0.16604(11) 0.0312(2) Uani 1 1 d . . . . .
H17 H 0.781137 -0.108066 0.234748 0.037 Uiso 1 1 calc R U . . .
N1 N 0.77849(10) 0.05587(9) 0.16018(8) 0.02367(16) Uani 1 1 d . . . . .
N2 N 0.80751(16) -0.10916(11) 0.06567(10) 0.0385(3) Uani 1 1 d . . . . .
N3 N 0.81040(12) -0.01396(10) -0.00889(8) 0.02732(18) Uani 1 1 d . . . . .
N4 N 0.55596(11) 0.13094(8) -0.23066(8) 0.02392(16) Uani 1 1 d . . . . .
N5 N 0.57221(14) 0.15636(10) -0.34571(9) 0.0321(2) Uani 1 1 d . . . . .
N6 N 0.53146(10) 0.32274(8) -0.25202(8) 0.02198(15) Uani 1 1 d . . . . .
O1 O 0.64258(8) 0.52096(7) 0.61550(7) 0.02201(14) Uani 1 1 d . . . . .
O2 O 0.67689(8) 0.48150(7) 0.36402(7) 0.02419(15) Uani 1 1 d . . . . .
O3 O 0.78169(8) 0.29532(7) 0.43479(6) 0.02022(12) Uani 1 1 d . . . . .
O4 O 0.68109(9) 0.70275(7) 0.60867(9) 0.02859(17) Uani 1 1 d . . . . .
O5 O 0.66861(7) 0.49813(7) -0.13256(7) 0.02026(13) Uani 1 1 d . . . . .
O6 O 0.62825(8) 0.67843(7) -0.06397(7) 0.02283(14) Uani 1 1 d . . . . .
O7 O 0.67146(8) 0.45016(8) 0.12117(7) 0.02578(16) Uani 1 1 d . . . . .
O8 O 0.84844(8) 0.29191(7) 0.18079(7) 0.02412(14) Uani 1 1 d . . . . .
O9 O 0.53639(7) 0.27455(6) 0.25209(6) 0.01656(11) Uani 1 1 d . . . . .
H9A H 0.502563 0.270716 0.187962 0.025 Uiso 1 1 d R U . . .
H9B H 0.470246 0.272763 0.295751 0.025 Uiso 1 1 d R U . . .
O10 O 0.65669(10) 0.07313(8) 0.42029(8) 0.02829(16) Uani 1 1 d . . . . .
H10A H 0.620605 0.106723 0.476698 0.042 Uiso 1 1 d R U . . .
H10B H 0.700992 0.005034 0.440490 0.042 Uiso 1 1 d R U . . .
O11 O 0.97274(9) 0.07057(8) 0.36236(8) 0.02874(16) Uani 1 1 d . . . . .
H11B H 1.006109 -0.001115 0.357930 0.043 Uiso 1 1 d R U . . .
H11A H 1.027941 0.096666 0.398746 0.043 Uiso 1 1 d R U . . .
O12 O 0.1796(2) 0.32841(16) 0.7622(2) 0.0927(6) Uani 1 1 d . . . . .
H12A H 0.215449 0.386486 0.744428 0.139 Uiso 1 1 d R U . . .
H12B H 0.195316 0.279789 0.821837 0.139 Uiso 1 1 d R U . . .
O13 O 0.18160(11) 0.14049(9) 0.49787(10) 0.0365(2) Uani 1 1 d . . . . .
H13B H 0.124876 0.172492 0.545870 0.055 Uiso 1 1 d R U . . .
H13A H 0.232649 0.186712 0.483951 0.055 Uiso 1 1 d R U . . .
O14 O 0.12308(15) 0.71739(12) 0.16411(13) 0.0583(4) Uani 1 1 d . . . . .
H14A H 0.048539 0.691696 0.166492 0.087 Uiso 1 1 d R U . . .
H14B H 0.186345 0.655842 0.159668 0.087 Uiso 1 1 d R U . . .
O15 O 0.06300(11) 0.82478(9) 0.36933(9) 0.0349(2) Uani 1 1 d . . . . .
H15A H 0.116241 0.793123 0.424064 0.052 Uiso 1 1 d R U . . .
H15B H 0.089059 0.788707 0.311531 0.052 Uiso 1 1 d R U . . .

loop_
_atom_site_aniso_label
_atom_site_aniso_U_11
_atom_site_aniso_U_22
_atom_site_aniso_U_33
_atom_site_aniso_U_23
_atom_site_aniso_U_13
_atom_site_aniso_U_12
Mn1 0.01460(5) 0.01178(5) 0.01558(5) -0.00014(4) 0.00030(4) -0.00433(4)
Mn2 0.00795(4) 0.01322(5) 0.01612(5) -0.00074(4) -0.00129(3) -0.00341(4)
C1 0.0101(3) 0.0151(3) 0.0146(3) -0.0029(2) -0.0011(2) -0.0050(2)
C2 0.0082(2) 0.0124(3) 0.0151(3) -0.0024(2) -0.0014(2) -0.0036(2)
C3 0.0082(2) 0.0137(3) 0.0160(3) -0.0035(2) 0.0011(2) -0.0037(2)
C4 0.0102(3) 0.0172(3) 0.0181(3) -0.0041(3) 0.0035(2) -0.0043(2)
C5 0.0098(3) 0.0141(3) 0.0170(3) -0.0055(2) 0.0008(2) -0.0040(2)
C6 0.0091(2) 0.0180(3) 0.0138(3) 0.0008(2) -0.0020(2) -0.0038(2)
C7 0.0085(2) 0.0160(3) 0.0134(3) 0.0019(2) -0.0018(2) -0.0047(2)
C8 0.0094(2) 0.0154(3) 0.0133(3) 0.0020(2) -0.0005(2) -0.0055(2)
C9 0.0100(3) 0.0176(3) 0.0146(3) 0.0050(2) -0.0020(2) -0.0050(2)
C10 0.0125(3) 0.0189(3) 0.0138(3) 0.0009(2) 0.0019(2) -0.0076(3)
C11 0.0400(6) 0.0217(4) 0.0240(4) -0.0024(4) 0.0065(4) -0.0077(4)
C12 0.0305(5) 0.0185(4) 0.0223(4) -0.0022(3) 0.0010(4) -0.0027(4)
C13 0.0306(5) 0.0182(4) 0.0397(6) 0.0022(4) 0.0030(5) -0.0082(4)
C14 0.0329(5) 0.0195(4) 0.0286(5) -0.0064(4) -0.0017(4) -0.0032(4)
C15 0.0312(5) 0.0413(7) 0.0232(4) -0.0106(4) 0.0040(4) -0.0103(5)
C16 0.0353(5) 0.0237(5) 0.0248(4) -0.0044(4) -0.0009(4) -0.0103(4)
C17 0.0448(7) 0.0239(5) 0.0250(5) -0.0030(4) -0.0015(5) -0.0088(5)
N1 0.0263(4) 0.0222(4) 0.0233(4) -0.0061(3) 0.0009(3) -0.0065(3)
N2 0.0622(8) 0.0240(5) 0.0292(5) -0.0058(4) -0.0012(5) -0.0098(5)
N3 0.0332(5) 0.0274(4) 0.0225(4) -0.0067(3) 0.0009(3) -0.0083(4)
N4 0.0283(4) 0.0165(3) 0.0262(4) -0.0018(3) 0.0037(3) -0.0044(3)
N5 0.0484(6) 0.0229(4) 0.0260(4) -0.0069(3) 0.0091(4) -0.0096(4)
N6 0.0251(4) 0.0153(3) 0.0245(4) -0.0021(3) -0.0006(3) -0.0031(3)
O1 0.0187(3) 0.0250(3) 0.0275(3) -0.0092(3) 0.0105(3) -0.0134(3)
O2 0.0180(3) 0.0225(3) 0.0312(4) -0.0035(3) -0.0138(3) -0.0025(2)
O3 0.0263(3) 0.0163(3) 0.0216(3) -0.0023(2) -0.0037(2) -0.0115(2)
O4 0.0209(3) 0.0172(3) 0.0484(5) -0.0089(3) 0.0180(3) -0.0049(3)
O5 0.0138(2) 0.0219(3) 0.0247(3) -0.0052(2) -0.0082(2) -0.0025(2)
O6 0.0166(3) 0.0200(3) 0.0297(4) -0.0045(3) -0.0055(3) 0.0003(2)
O7 0.0117(2) 0.0376(4) 0.0243(3) 0.0089(3) 0.0050(2) -0.0032(3)
O8 0.0214(3) 0.0200(3) 0.0298(4) 0.0091(3) 0.0056(3) -0.0069(3)
O9 0.0107(2) 0.0192(3) 0.0189(3) 0.0005(2) 0.0001(2) -0.0028(2)
O10 0.0345(4) 0.0192(3) 0.0290(4) 0.0039(3) 0.0095(3) -0.0052(3)
O11 0.0247(3) 0.0227(4) 0.0353(4) -0.0025(3) -0.0085(3) 0.0008(3)
O12 0.0841(12) 0.0498(9) 0.1456(19) 0.0164(11) -0.0052(12) -0.0270(9)
O13 0.0321(4) 0.0236(4) 0.0522(6) 0.0052(4) 0.0067(4) -0.0069(3)
O14 0.0477(6) 0.0459(7) 0.0721(9) -0.0307(6) -0.0191(6) 0.0131(5)
O15 0.0388(5) 0.0293(4) 0.0307(4) -0.0021(3) -0.0062(4) 0.0025(4)

loop_
_atom_type_symbol
_atom_type_description
_atom_type_scat_dispersion_real
_atom_type_scat_dispersion_imag
_atom_type_scat_source
C C 0.0033 0.0016 'International Tables Vol C Tables 4.2.6.8 and 6.1.1.4'
H H 0.0000 0.0000 'International Tables Vol C Tables 4.2.6.8 and 6.1.1.4'
Mn Mn 0.3368 0.7283 'International Tables Vol C Tables 4.2.6.8 and 6.1.1.4'
N N 0.0061 0.0033 'International Tables Vol C Tables 4.2.6.8 and 6.1.1.4'
O O 0.0106 0.0060 'International Tables Vol C Tables 4.2.6.8 and 6.1.1.4'

loop_
_geom_angle_atom_site_label_1
_geom_angle_atom_site_label_2
_geom_angle_atom_site_label_3
_geom_angle
_geom_angle_site_symmetry_1
_geom_angle_site_symmetry_3
O8 Mn1 O3 89.20(3) . .
O8 Mn1 O10 176.49(3) . .
O3 Mn1 O10 91.63(3) . .
O8 Mn1 O11 93.76(3) . .
O3 Mn1 O11 85.07(3) . .
O10 Mn1 O11 89.71(4) . .
O8 Mn1 O9 93.71(3) . .
O3 Mn1 O9 96.56(3) . .
O10 Mn1 O9 82.81(3) . .
O11 Mn1 O9 172.37(3) . .
O8 Mn1 N1 86.64(4) . .
O3 Mn1 N1 170.45(3) . .
O10 Mn1 N1 93.04(4) . .
O11 Mn1 N1 86.62(3) . .
O9 Mn1 N1 92.29(3) . .
O7 Mn2 O5 97.78(3) 2_666 1_556
O7 Mn2 O2 84.98(3) 2_666 2_666
O5 Mn2 O2 173.00(3) 1_556 2_666
O7 Mn2 O1 169.99(3) 2_666 .
O5 Mn2 O1 86.01(3) 1_556 .
O2 Mn2 O1 92.33(3) 2_666 .
O7 Mn2 N6 99.97(4) 2_666 1_556
O5 Mn2 N6 91.48(3) 1_556 1_556
O2 Mn2 N6 81.69(3) 2_666 1_556
O1 Mn2 N6 89.15(3) . 1_556
O7 Mn2 O9 84.77(3) 2_666 2_666
O5 Mn2 O9 88.09(3) 1_556 2_666
O2 Mn2 O9 98.60(3) 2_666 2_666
O1 Mn2 O9 86.10(3) . 2_666
N6 Mn2 O9 175.25(3) 1_556 2_666
O2 C1 O3 125.91(8) . .
O2 C1 C2 115.87(8) . .
O3 C1 C2 118.06(7) . .
C5 C2 C3 119.73(7) 2_766 .
C5 C2 C1 117.38(7) 2_766 .
C3 C2 C1 122.52(7) . .
C5 C3 C2 119.06(7) . .
C5 C3 C4 119.12(7) . .
C2 C3 C4 121.78(7) . .
O1 C4 O4 125.36(8) . .
O1 C4 C3 117.54(8) . .
O4 C4 C3 117.09(7) . .
C2 C5 C3 121.21(7) 2_766 .
C2 C5 H5 119.4 2_766 .
C3 C5 H5 119.4 . .
O6 C6 O5 125.72(8) . .
O6 C6 C7 119.57(8) . .
O5 C6 C7 114.37(8) . .
C9 C7 C8 119.04(7) 2_765 .
C9 C7 C6 117.31(7) 2_765 .
C8 C7 C6 123.31(7) . .
C9 C8 C7 119.63(7) . .
C9 C8 C10 119.40(7) . .
C7 C8 C10 120.83(7) . .
C7 C9 C8 121.32(7) 2_765 .
C7 C9 H9 119.3 2_765 .
C8 C9 H9 119.3 . .
O7 C10 O8 126.22(8) . .
O7 C10 C8 116.41(8) . .
O8 C10 C8 117.36(8) . .
N5 C11 N6 113.99(10) . .
N5 C11 H11 123.0 . .
N6 C11 H11 123.0 . .
N6 C12 N4 110.03(10) . .
N6 C12 H12 125.0 . .
N4 C12 H12 125.0 . .
N4 C13 C14 113.39(10) . .
N4 C13 H13C 108.9 . .
C14 C13 H13C 108.9 . .
N4 C13 H13D 108.9 . .
C14 C13 H13D 108.9 . .
H13C C13 H13D 107.7 . .
C15 C14 C13 115.51(10) . .
C15 C14 H14C 108.4 . .
C13 C14 H14C 108.4 . .
C15 C14 H14D 108.4 . .
C13 C14 H14D 108.4 . .
H14C C14 H14D 107.5 . .
N3 C15 C14 112.67(10) . .
N3 C15 H15C 109.1 . .
C14 C15 H15C 109.1 . .
N3 C15 H15D 109.1 . .
C14 C15 H15D 109.1 . .
H15C C15 H15D 107.8 . .
N3 C16 N1 110.06(11) . .
N3 C16 H16 125.0 . .
N1 C16 H16 125.0 . .
N2 C17 N1 113.84(11) . .
N2 C17 H17 123.1 . .
N1 C17 H17 123.1 . .
C16 N1 C17 103.13(9) . .
C16 N1 Mn1 125.94(8) . .
C17 N1 Mn1 130.74(8) . .
C17 N2 N3 103.29(10) . .
C16 N3 N2 109.68(10) . .
C16 N3 C15 129.00(11) . .
N2 N3 C15 121.28(10) . .
C12 N4 N5 109.52(9) . .
C12 N4 C13 129.37(10) . .
N5 N4 C13 121.09(10) . .
C11 N5 N4 102.90(9) . .
C12 N6 C11 103.56(9) . .
C12 N6 Mn2 136.06(8) . 1_554
C11 N6 Mn2 120.26(7) . 1_554
C4 O1 Mn2 128.88(6) . .
C1 O2 Mn2 137.17(6) . 2_666
C1 O3 Mn1 125.73(6) . .
C6 O5 Mn2 129.05(6) . 1_554
C10 O7 Mn2 133.10(6) . 2_666
C10 O8 Mn1 134.24(6) . .
Mn1 O9 Mn2 109.03(3) . 2_666
Mn1 O9 H9A 122.2 . .
Mn2 O9 H9A 99.1 2_666 .
Mn1 O9 H9B 121.7 . .
Mn2 O9 H9B 96.2 2_666 .
H9A O9 H9B 103.3 . .
Mn1 O10 H10A 114.5 . .
Mn1 O10 H10B 118.2 . .
H10A O10 H10B 109.5 . .
Mn1 O11 H11B 127.9 . .
Mn1 O11 H11A 122.8 . .
H11B O11 H11A 109.1 . .
H12A O12 H12B 128.5 . .
H13B O13 H13A 104.4 . .
H14A O14 H14B 102.1 . .
H15A O15 H15B 109.5 . .

loop_
_geom_bond_atom_site_label_1
_geom_bond_atom_site_label_2
_geom_bond_distance
_geom_bond_site_symmetry_2
Mn1 O8 2.1361(7) .
Mn1 O3 2.1646(7) .
Mn1 O10 2.2072(8) .
Mn1 O11 2.2217(8) .
Mn1 O9 2.2219(6) .
Mn1 N1 2.2567(9) .
Mn2 O7 2.1175(7) 2_666
Mn2 O5 2.1298(7) 1_556
Mn2 O2 2.1472(7) 2_666
Mn2 O1 2.1662(7) .
Mn2 N6 2.2247(9) 1_556
Mn2 O9 2.3315(7) 2_666
C1 O2 1.2429(11) .
C1 O3 1.2658(11) .
C1 C2 1.5033(10) .
C2 C5 1.3906(11) 2_766
C2 C3 1.3990(11) .
C3 C5 1.3942(10) .
C3 C4 1.5050(11) .
C4 O1 1.2488(11) .
C4 O4 1.2624(12) .
C5 H5 0.9300 .
C6 O6 1.2493(11) .
C6 O5 1.2670(11) .
C6 C7 1.5103(11) .
C7 C9 1.3919(11) 2_765
C7 C8 1.4015(11) .
C8 C9 1.3937(11) .
C8 C10 1.5035(11) .
C9 H9 0.9300 .
C10 O7 1.2501(11) .
C10 O8 1.2596(12) .
C11 N5 1.3153(16) .
C11 N6 1.3547(15) .
C11 H11 0.9300 .
C12 N6 1.3212(14) .
C12 N4 1.3307(14) .
C12 H12 0.9300 .
C13 N4 1.4593(14) .
C13 C14 1.5166(17) .
C13 H13C 0.9700 .
C13 H13D 0.9700 .
C14 C15 1.5164(17) .
C14 H14C 0.9700 .
C14 H14D 0.9700 .
C15 N3 1.4648(15) .
C15 H15C 0.9700 .
C15 H15D 0.9700 .
C16 N3 1.3272(15) .
C16 N1 1.3290(15) .
C16 H16 0.9300 .
C17 N2 1.3147(16) .
C17 N1 1.3581(16) .
C17 H17 0.9300 .
N2 N3 1.3554(16) .
N4 N5 1.3638(14) .
O9 H9A 0.8274 .
O9 H9B 0.8173 .
O10 H10A 0.8194 .
O10 H10B 0.8146 .
O11 H11B 0.8178 .
O11 H11A 0.8161 .
O12 H12A 0.8451 .
O12 H12B 0.8478 .
O13 H13B 0.8212 .
O13 H13A 0.8244 .
O14 H14A 0.8491 .
O14 H14B 0.8188 .
O15 H15A 0.8245 .
O15 H15B 0.8240 .

loop_
_geom_torsion_atom_site_label_1
_geom_torsion_atom_site_label_2
_geom_torsion_atom_site_label_3
_geom_torsion_atom_site_label_4
_geom_torsion
_geom_torsion_site_symmetry_1
_geom_torsion_site_symmetry_2
_geom_torsion_site_symmetry_3
_geom_torsion_site_symmetry_4
O2 C1 C2 C5 -115.03(9) . . . 2_766
O3 C1 C2 C5 60.60(11) . . . 2_766
O2 C1 C2 C3 58.00(12) . . . .
O3 C1 C2 C3 -126.37(9) . . . .
C5 C2 C3 C5 -0.81(14) 2_766 . . .
C1 C2 C3 C5 -173.67(8) . . . .
C5 C2 C3 C4 -178.55(8) 2_766 . . .
C1 C2 C3 C4 8.58(13) . . . .
C5 C3 C4 O1 -143.42(9) . . . .
C2 C3 C4 O1 34.32(13) . . . .
C5 C3 C4 O4 35.34(13) . . . .
C2 C3 C4 O4 -146.92(9) . . . .
C2 C3 C5 C2 0.82(14) . . . 2_766
C4 C3 C5 C2 178.63(8) . . . 2_766
O6 C6 C7 C9 -68.27(11) . . . 2_765
O5 C6 C7 C9 105.46(10) . . . 2_765
O6 C6 C7 C8 118.46(10) . . . .
O5 C6 C7 C8 -67.81(11) . . . .
C9 C7 C8 C9 -0.53(14) 2_765 . . .
C6 C7 C8 C9 172.64(8) . . . .
C9 C7 C8 C10 175.16(8) 2_765 . . .
C6 C7 C8 C10 -11.67(13) . . . .
C7 C8 C9 C7 0.54(14) . . . 2_765
C10 C8 C9 C7 -175.21(8) . . . 2_765
C9 C8 C10 O7 158.78(9) . . . .
C7 C8 C10 O7 -16.91(13) . . . .
C9 C8 C10 O8 -20.05(13) . . . .
C7 C8 C10 O8 164.26(9) . . . .
N4 C13 C14 C15 56.20(15) . . . .
C13 C14 C15 N3 59.81(16) . . . .
N3 C16 N1 C17 0.44(14) . . . .
N3 C16 N1 Mn1 175.90(8) . . . .
N2 C17 N1 C16 -0.15(16) . . . .
N2 C17 N1 Mn1 -175.30(10) . . . .
N1 C17 N2 N3 -0.18(17) . . . .
N1 C16 N3 N2 -0.58(16) . . . .
N1 C16 N3 C15 -178.00(12) . . . .
C17 N2 N3 C16 0.45(16) . . . .
C17 N2 N3 C15 178.10(12) . . . .
C14 C15 N3 C16 -120.96(14) . . . .
C14 C15 N3 N2 61.88(17) . . . .
N6 C12 N4 N5 -0.48(14) . . . .
N6 C12 N4 C13 177.86(11) . . . .
C14 C13 N4 C12 -110.88(14) . . . .
C14 C13 N4 N5 67.30(15) . . . .
N6 C11 N5 N4 0.50(15) . . . .
C12 N4 N5 C11 -0.01(14) . . . .
C13 N4 N5 C11 -178.52(11) . . . .
N4 C12 N6 C11 0.74(13) . . . .
N4 C12 N6 Mn2 176.59(8) . . . 1_554
N5 C11 N6 C12 -0.79(15) . . . .
N5 C11 N6 Mn2 -177.46(9) . . . 1_554
O4 C4 O1 Mn2 -32.17(15) . . . .
C3 C4 O1 Mn2 146.47(7) . . . .
O3 C1 O2 Mn2 -10.45(16) . . . 2_666
C2 C1 O2 Mn2 164.78(7) . . . 2_666
O2 C1 O3 Mn1 46.08(13) . . . .
C2 C1 O3 Mn1 -129.06(7) . . . .
O6 C6 O5 Mn2 9.08(14) . . . 1_554
C7 C6 O5 Mn2 -164.21(6) . . . 1_554
O8 C10 O7 Mn2 36.96(16) . . . 2_666
C8 C10 O7 Mn2 -141.75(8) . . . 2_666
O7 C10 O8 Mn1 -4.80(17) . . . .
C8 C10 O8 Mn1 173.90(7) . . . .
